data_4305058
loop_
_publ_author_name
'Anna-Gay D. Nelson'
'Travis H. Bray'
'Wei Zhan'
'Richard G. Haire'
'Todd S. Sayler'
'Thomas E. Albrecht-Schmitt'

_publ_section_title
;
Further Examples of the Failure of Surrogates to Properly Model the
Structural and Hydrothermal Chemistry of Transuranium Elements: Insights
Provided by Uranium and Neptunium Diphosphonates
;
_journal_name_full 'Inorganic Chemistry'
_journal_page_first 4945
_journal_page_last 4951
_journal_paper_doi 10.1021/ic800255h
_journal_volume 47
_journal_year 2008
_chemical_formula_moiety 'C H2 O13 P2 U2, O'
_chemical_formula_sum 'C H2 O14 P2 U2'
_chemical_formula_weight 776.03
_chemical_name_systematic
; 
 ? 
;
_space_group_IT_number 14
_symmetry_cell_setting monoclinic
_symmetry_space_group_name_Hall '-P 2ybc'
_symmetry_space_group_name_H-M 'P 1 21/c 1'
_atom_sites_solution_hydrogens geom
_atom_sites_solution_primary direct
_atom_sites_solution_secondary difmap
_audit_creation_method SHELXL-97
_cell_angle_alpha 90.00
_cell_angle_beta 100.0040(10)
_cell_angle_gamma 90.00
_cell_formula_units_Z 4
_cell_length_a 8.4574(5)
_cell_length_b 14.4419(8)
_cell_length_c 10.6003(6)
_cell_measurement_reflns_used 2869
_cell_measurement_temperature 193(2)
_cell_measurement_theta_max 28.32
_cell_measurement_theta_min 2.41
_cell_volume 1275.04(13)
_computing_cell_refinement 'SMART, SAINT'
_computing_data_collection SMART
_computing_data_reduction SAINT
_computing_molecular_graphics 'SHELXP-97 (Sheldrick, 1997)'
_computing_publication_material 'SHELXL-97 (Sheldrick, 2000)'
_computing_structure_refinement 'SHELXL-97 (Sheldrick, 1997)'
_computing_structure_solution 'SHELXS-97 (Sheldrick, 1990)'
_diffrn_ambient_temperature 193(2)
_diffrn_measured_fraction_theta_full 0.998
_diffrn_measured_fraction_theta_max 0.998
_diffrn_measurement_device_type 'Bruker APEX'
_diffrn_measurement_method '0.3 wide /w exposures'
_diffrn_radiation_monochromator graphite
_diffrn_radiation_source 'fine-focus sealed tube'
_diffrn_radiation_type MoK\a
_diffrn_radiation_wavelength 0.71073
_diffrn_reflns_av_R_equivalents 0.0478
_diffrn_reflns_av_sigmaI/netI 0.0457
_diffrn_reflns_limit_h_max 11
_diffrn_reflns_limit_h_min -11
_diffrn_reflns_limit_k_max 19
_diffrn_reflns_limit_k_min -19
_diffrn_reflns_limit_l_max 14
_diffrn_reflns_limit_l_min -14
_diffrn_reflns_number 12705
_diffrn_reflns_theta_full 28.32
_diffrn_reflns_theta_max 28.32
_diffrn_reflns_theta_min 2.41
_diffrn_standards_decay_% 0
_diffrn_standards_interval_count na
_diffrn_standards_interval_time na
_diffrn_standards_number na
_exptl_absorpt_coefficient_mu 25.689
_exptl_absorpt_correction_T_max 0.5324
_exptl_absorpt_correction_T_min 0.1236
_exptl_absorpt_correction_type numerical
_exptl_absorpt_process_details SHELXPREP
_exptl_crystal_colour yellow
_exptl_crystal_density_diffrn 4.043
_exptl_crystal_density_meas ?
_exptl_crystal_density_method .
_exptl_crystal_description platelett
_exptl_crystal_F_000 1336
_exptl_crystal_size_max 0.084
_exptl_crystal_size_mid 0.068
_exptl_crystal_size_min 0.024
_refine_diff_density_max 2.205
_refine_diff_density_min -1.823
_refine_diff_density_rms 0.287
_refine_ls_extinction_method none
_refine_ls_goodness_of_fit_ref 1.049
_refine_ls_hydrogen_treatment constr
_refine_ls_matrix_type full
_refine_ls_number_parameters 172
_refine_ls_number_reflns 3181
_refine_ls_number_restraints 0
_refine_ls_restrained_S_all 1.049
_refine_ls_R_factor_all 0.0323
_refine_ls_R_factor_gt 0.0278
_refine_ls_shift/su_max 0.001
_refine_ls_shift/su_mean 0.000
_refine_ls_structure_factor_coef Fsqd
_refine_ls_weighting_details 'calc w=1/[\s^2^(Fo^2^)+(0.0268P)^2^+2.7201P] where P=(Fo^2^+2Fc^2^)/3'
_refine_ls_weighting_scheme calc
_refine_ls_wR_factor_gt 0.0664
_refine_ls_wR_factor_ref 0.0683
_reflns_number_gt 2869
_reflns_number_total 3181
_reflns_threshold_expression >2sigma(I)
_cod_data_source_file ic800255h-file003_3.cif
_cod_data_source_block p21c
_cod_depositor_comments
;
The following automatic conversions were performed:
'_symmetry_cell_setting' value 'Monoclinic' changed to 'monoclinic'
according to '/home/saulius/struct/CIF-dictionaries/cif_core.dic'
dictionary named 'cif_core.dic' version 2.4.1 from 2010-06-29.

Automatic conversion script
Id: cif_fix_enum 1527 2010-12-29 10:47:43Z saulius 
;
_cod_original_cell_volume 1275.05(13)
_cod_original_sg_symbol_H-M 'P 21/c'
_cod_database_code 4305058

loop_
_symmetry_equiv_pos_as_xyz
'x, y, z'
'-x, y+1/2, -z+1/2'
'-x, -y, -z'
'x, -y-1/2, z-1/2'

loop_
_atom_site_label
_atom_site_type_symbol
_atom_site_fract_x
_atom_site_fract_y
_atom_site_fract_z
_atom_site_U_iso_or_equiv
_atom_site_adp_type
_atom_site_occupancy
_atom_site_symmetry_multiplicity
_atom_site_calc_flag
_atom_site_refinement_flags
_atom_site_disorder_assembly
_atom_site_disorder_group
U1 U 0.98941(3) 0.225767(16) 0.56469(2) 0.01122(7) Uani 1 1 d . . .
U2 U 1.47798(3) 0.498214(15) 0.25628(2) 0.00982(7) Uani 1 1 d . . .
P2 P 1.3414(2) 0.35269(10) 0.49215(15) 0.0107(3) Uani 1 1 d . . .
O9 O 1.6526(5) 0.4400(3) 0.3367(4) 0.0164(9) Uani 1 1 d . . .
O4 O 0.7468(6) 0.2176(3) 0.6637(5) 0.0188(10) Uani 1 1 d . . .
O10 O 1.3350(5) 0.4295(3) 0.3928(4) 0.0128(9) Uani 1 1 d . . .
O2 O 1.1014(6) 0.2148(4) 0.7202(4) 0.0198(10) Uani 1 1 d . . .
O7 O 1.1762(5) 0.1423(3) 0.4827(4) 0.0150(9) Uani 1 1 d . . .
O11 O 1.4595(6) 0.3759(3) 0.6134(4) 0.0188(10) Uani 1 1 d . . .
O8 O 1.2968(6) 0.5516(3) 0.1791(5) 0.0187(10) Uani 1 1 d . . .
O1 O 0.8624(6) 0.2349(3) 0.4116(5) 0.0222(11) Uani 1 1 d . . .
O3 O 0.9162(6) 0.0644(3) 0.5813(5) 0.0261(12) Uani 1 1 d . . .
C1 C 1.4124(8) 0.2504(4) 0.4213(6) 0.0111(12) Uani 1 1 d . . .
H1A H 1.3743 0.2533 0.3276 0.013 Uiso 1 1 calc R . .
H1B H 1.5311 0.2528 0.4356 0.013 Uiso 1 1 calc R . .
O5 O 0.8902(7) 0.3771(4) 0.6127(7) 0.0450(17) Uani 1 1 d . . .
O6 O 1.1725(6) 0.3353(3) 0.5175(4) 0.0176(10) Uani 1 1 d . . .
P1 P 1.35369(19) 0.14019(11) 0.47791(15) 0.0106(3) Uani 1 1 d . . .
O13 O 1.4548(6) 0.1232(3) 0.6113(4) 0.0160(9) Uani 1 1 d . . .
O12 O 1.3846(6) 0.0665(3) 0.3828(4) 0.0169(10) Uani 1 1 d . . .
O1W O 1.0264(6) 0.5372(3) 0.6626(5) 0.0244(11) Uani 1 1 d . . .

loop_
_atom_site_aniso_label
_atom_site_aniso_U_11
_atom_site_aniso_U_22
_atom_site_aniso_U_33
_atom_site_aniso_U_23
_atom_site_aniso_U_13
_atom_site_aniso_U_12
U1 0.00993(12) 0.01241(12) 0.01185(12) 0.00052(8) 0.00338(9) -0.00039(9)
U2 0.01070(13) 0.00957(12) 0.00945(12) 0.00083(8) 0.00253(9) 0.00013(8)
P2 0.0122(8) 0.0087(7) 0.0121(7) 0.0010(6) 0.0048(6) -0.0003(6)
O9 0.013(2) 0.017(2) 0.018(2) 0.0035(18) 0.0004(19) 0.0044(19)
O4 0.013(2) 0.022(2) 0.023(2) -0.004(2) 0.009(2) -0.0068(19)
O10 0.014(2) 0.011(2) 0.015(2) 0.0024(17) 0.0064(18) -0.0011(17)
O2 0.016(2) 0.035(3) 0.007(2) 0.0015(19) -0.0013(18) -0.002(2)
O7 0.011(2) 0.016(2) 0.019(2) -0.0013(18) 0.0039(18) -0.0013(18)
O11 0.026(3) 0.012(2) 0.017(2) -0.0036(18) -0.001(2) 0.001(2)
O8 0.013(2) 0.018(2) 0.025(2) 0.003(2) 0.0008(19) 0.0063(19)
O1 0.017(3) 0.033(3) 0.015(2) 0.008(2) -0.003(2) 0.003(2)
O3 0.024(3) 0.018(2) 0.037(3) -0.005(2) 0.008(2) -0.010(2)
C1 0.012(3) 0.007(3) 0.014(3) 0.001(2) 0.001(2) -0.001(2)
O5 0.036(4) 0.017(3) 0.091(5) -0.001(3) 0.037(4) 0.005(3)
O6 0.020(2) 0.013(2) 0.023(2) -0.0017(19) 0.013(2) -0.0030(19)
P1 0.0103(7) 0.0104(7) 0.0116(7) -0.0010(6) 0.0032(6) 0.0008(6)
O13 0.017(2) 0.015(2) 0.015(2) 0.0014(18) -0.0009(19) 0.0001(19)
O12 0.021(3) 0.016(2) 0.016(2) -0.0043(18) 0.0062(19) 0.0012(19)
O1W 0.015(2) 0.019(2) 0.037(3) -0.008(2) -0.001(2) 0.001(2)

loop_
_atom_type_symbol
_atom_type_description
_atom_type_scat_dispersion_real
_atom_type_scat_dispersion_imag
_atom_type_scat_source
C C 0.0033 0.0016 'International Tables Vol C Tables 4.2.6.8 and 6.1.1.4'
O O 0.0106 0.0060 'International Tables Vol C Tables 4.2.6.8 and 6.1.1.4'
P P 0.1023 0.0942 'International Tables Vol C Tables 4.2.6.8 and 6.1.1.4'
H H 0.0000 0.0000 'International Tables Vol C Tables 4.2.6.8 and 6.1.1.4'
U U -9.6767 9.6646 'International Tables Vol C Tables 4.2.6.8 and 6.1.1.4'

loop_
_geom_angle_atom_site_label_1
_geom_angle_atom_site_label_2
_geom_angle_atom_site_label_3
_geom_angle
_geom_angle_site_symmetry_1
_geom_angle_site_symmetry_3
_geom_angle_publ_flag
O2 U1 O1 175.7(2) . . ?
O2 U1 O7 90.8(2) . . ?
O1 U1 O7 92.3(2) . . ?
O2 U1 O6 89.5(2) . . ?
O1 U1 O6 94.1(2) . . ?
O7 U1 O6 75.28(16) . . ?
O2 U1 O3 87.0(2) . . ?
O1 U1 O3 90.9(2) . . ?
O7 U1 O3 73.86(17) . . ?
O6 U1 O3 148.89(17) . . ?
O2 U1 O5 91.9(2) . . ?
O1 U1 O5 87.1(2) . . ?
O7 U1 O5 147.70(18) . . ?
O6 U1 O5 72.57(18) . . ?
O3 U1 O5 138.42(19) . . ?
O2 U1 O4 87.1(2) . . ?
O1 U1 O4 88.7(2) . . ?
O7 U1 O4 145.26(16) . . ?
O6 U1 O4 139.31(15) . . ?
O3 U1 O4 71.40(17) . . ?
O5 U1 O4 67.04(18) . . ?
O8 U2 O9 176.8(2) . . ?
O8 U2 O12 90.6(2) . 2_855 ?
O9 U2 O12 92.32(19) . 2_855 ?
O8 U2 O10 88.34(19) . . ?
O9 U2 O10 88.72(19) . . ?
O12 U2 O10 178.78(16) 2_855 . ?
O8 U2 O11 91.37(19) . 3_866 ?
O9 U2 O11 90.02(19) . 3_866 ?
O12 U2 O11 87.48(17) 2_855 3_866 ?
O10 U2 O11 93.14(17) . 3_866 ?
O8 U2 O13 93.19(19) . 4_565 ?
O9 U2 O13 85.88(18) . 4_565 ?
O12 U2 O13 83.76(16) 2_855 4_565 ?
O10 U2 O13 95.69(16) . 4_565 ?
O11 U2 O13 170.17(17) 3_866 4_565 ?
O6 P2 O11 112.7(3) . . ?
O6 P2 O10 108.7(3) . . ?
O11 P2 O10 111.2(3) . . ?
O6 P2 C1 109.2(3) . . ?
O11 P2 C1 108.3(3) . . ?
O10 P2 C1 106.4(3) . . ?
P2 O10 U2 143.1(3) . . ?
P1 O7 U1 141.5(3) . . ?
P2 O11 U2 137.2(3) . 3_866 ?
P1 C1 P2 117.0(4) . . ?
P1 C1 H1A 108.1 . . ?
P2 C1 H1A 108.1 . . ?
P1 C1 H1B 108.1 . . ?
P2 C1 H1B 108.1 . . ?
H1A C1 H1B 107.3 . . ?
P2 O6 U1 146.2(3) . . ?
O7 P1 O12 108.8(3) . . ?
O7 P1 O13 111.7(3) . . ?
O12 P1 O13 111.5(3) . . ?
O7 P1 C1 109.0(3) . . ?
O12 P1 C1 108.0(3) . . ?
O13 P1 C1 107.8(3) . . ?
P1 O13 U2 134.3(3) . 4_566 ?
P1 O12 U2 155.1(3) . 2_845 ?

loop_
_geom_bond_atom_site_label_1
_geom_bond_atom_site_label_2
_geom_bond_distance
_geom_bond_site_symmetry_2
_geom_bond_publ_flag
U1 O2 1.759(4) . ?
U1 O1 1.788(5) . ?
U1 O7 2.276(4) . ?
U1 O6 2.328(4) . ?
U1 O3 2.426(5) . ?
U1 O5 2.426(5) . ?
U1 O4 2.464(5) . ?
U2 O8 1.782(4) . ?
U2 O9 1.783(4) . ?
U2 O12 2.256(4) 2_855 ?
U2 O10 2.269(4) . ?
U2 O11 2.289(4) 3_866 ?
U2 O13 2.318(4) 4_565 ?
P2 O6 1.520(5) . ?
P2 O11 1.521(5) . ?
P2 O10 1.524(4) . ?
P2 C1 1.806(6) . ?
O7 P1 1.511(5) . ?
O11 U2 2.289(4) 3_866 ?
C1 P1 1.801(6) . ?
C1 H1A 0.9900 . ?
C1 H1B 0.9900 . ?
P1 O12 1.520(4) . ?
P1 O13 1.539(5) . ?
O13 U2 2.318(4) 4_566 ?
O12 U2 2.256(4) 2_845 ?
